data_2210239
loop_
_publ_author_name
'Rakovsk\'y, Erik'
'Gyepes, Robert'

_publ_section_title
;
 Butane-1,4-diammonium decavanadate(V) hexahydrate
;
_journal_coeditor_code GK2024
_journal_issue 9
_journal_name_full 'Acta Crystallographica Section E'
_journal_page_first m2108
_journal_page_last m2110
_journal_paper_doi 10.1107/S1600536806030480
_journal_volume 62
_journal_year 2006
_chemical_formula_iupac '(C4 H14 N2)3 [V10 O28], 6 H2 O'
_chemical_formula_moiety '3C4 H14 N2 2+, V10 O28 6-, 6H2 O'
_chemical_formula_sum 'C12 H54 N6 O34 V10'
_chemical_formula_weight 1336.01
_chemical_name_systematic
;
butane-1,4-diammonium decavanadate(V) hexahydrate
;
_space_group_IT_number 14
_symmetry_cell_setting monoclinic
_symmetry_space_group_name_Hall '-P 2yn'
_symmetry_space_group_name_H-M 'P 1 21/n 1'
_atom_sites_solution_hydrogens geom
_atom_sites_solution_primary direct
_atom_sites_solution_secondary difmap
_cell_angle_alpha 90.00
_cell_angle_beta 92.0375(16)
_cell_angle_gamma 90.00
_cell_formula_units_Z 2
_cell_length_a 10.6504(4)
_cell_length_b 17.6351(4)
_cell_length_c 10.9644(4)
_cell_measurement_reflns_used 7432
_cell_measurement_temperature 293(2)
_cell_measurement_theta_max 27.48
_cell_measurement_theta_min 1.00
_cell_volume 2058.04(12)
_computing_cell_refinement 'COLLECT and DENZO'
_computing_data_collection 'COLLECT (Hooft, 1998) and DENZO (Otwinowski & Minor, 1997)'
_computing_data_reduction 'COLLECT and DENZO'
_computing_molecular_graphics 'ORTEP-3 for Windows (Farrugia, 1997) and DIAMOND (Brandenburg, 2006)'
_computing_publication_material
;
SHELXL97 and publCIF (Westrip, 2006)
;
_computing_structure_refinement 'SHELXL97 (Sheldrick, 1997)'
_computing_structure_solution 'SIR97 (Altomare <i>et al.</i>,  1999)'
_diffrn_ambient_temperature 293(2)
_diffrn_detector_area_resol_mean 9.091
_diffrn_measured_fraction_theta_full 0.997
_diffrn_measured_fraction_theta_max 0.997
_diffrn_measurement_device_type 'Nonius KappaCCD \k-axis'
_diffrn_measurement_method '\w and \f scans'
_diffrn_radiation_monochromator graphite
_diffrn_radiation_source 'fine-focus sealed tube'
_diffrn_radiation_type MoK\a
_diffrn_radiation_wavelength 0.71070
_diffrn_reflns_av_R_equivalents 0.047
_diffrn_reflns_av_sigmaI/netI 0.0506
_diffrn_reflns_limit_h_max 13
_diffrn_reflns_limit_h_min 0
_diffrn_reflns_limit_k_max 22
_diffrn_reflns_limit_k_min 0
_diffrn_reflns_limit_l_max 14
_diffrn_reflns_limit_l_min -14
_diffrn_reflns_number 15546
_diffrn_reflns_theta_full 27.50
_diffrn_reflns_theta_max 27.50
_diffrn_reflns_theta_min 2.95
_exptl_absorpt_coefficient_mu 2.273
_exptl_absorpt_correction_T_max 0.841
_exptl_absorpt_correction_T_min 0.698
_exptl_absorpt_correction_type analytical
_exptl_absorpt_process_details
;
[PLATON (Spek, 2003), analytical numeric absorption correction using
a multifaceted crystal model based on de Meulenaar & Tompa (1965)]
;
_exptl_crystal_colour orange
_exptl_crystal_density_diffrn 2.156
_exptl_crystal_density_method 'not measured'
_exptl_crystal_description prism
_exptl_crystal_F_000 1340
_exptl_crystal_size_max 0.50
_exptl_crystal_size_mid 0.13
_exptl_crystal_size_min 0.08
_refine_diff_density_max 0.434
_refine_diff_density_min -0.518
_refine_ls_extinction_coef 0.0010(3)
_refine_ls_extinction_expression Fc^*^=kFc[1+0.001xFc^2^\l^3^/sin(2\q)]^-1/4^
_refine_ls_extinction_method SHELXL97
_refine_ls_goodness_of_fit_ref 1.042
_refine_ls_hydrogen_treatment mixed
_refine_ls_matrix_type full
_refine_ls_number_parameters 302
_refine_ls_number_reflns 4706
_refine_ls_number_restraints 9
_refine_ls_restrained_S_all 1.041
_refine_ls_R_factor_all 0.0578
_refine_ls_R_factor_gt 0.0367
_refine_ls_shift/su_max 0.001
_refine_ls_shift/su_mean 0.000
_refine_ls_structure_factor_coef Fsqd
_refine_ls_weighting_details 'calc w=1/[\s^2^(Fo^2^)+(0.0319P)^2^+2.7675P] where P=(Fo^2^+2Fc^2^)/3'
_refine_ls_weighting_scheme calc
_refine_ls_wR_factor_gt 0.0804
_refine_ls_wR_factor_ref 0.0903
_reflns_number_gt 3665
_reflns_number_total 4706
_reflns_threshold_expression I>2\s(I)
_cod_data_source_file gk2024.cif
_cod_data_source_block I
_cod_original_sg_symbol_H-M 'P 21/n'
_cod_database_code 2210239
_cod_database_fobs_code 2210239

loop_
_symmetry_equiv_pos_as_xyz
'x, y, z'
'-x+1/2, y+1/2, -z+1/2'
'-x, -y, -z'
'x-1/2, -y-1/2, z-1/2'

loop_
_atom_site_type_symbol
_atom_site_label
_atom_site_fract_x
_atom_site_fract_y
_atom_site_fract_z
_atom_site_U_iso_or_equiv
_atom_site_adp_type
_atom_site_calc_flag
_atom_site_refinement_flags
_atom_site_occupancy
N N11 -0.0914(3) 0.40898(15) 0.5146(3) 0.0290(6) Uani d . 1
H H1A -0.0684 0.3957 0.5905 0.043 Uiso calc R 1
H H1B -0.1364 0.4515 0.5162 0.043 Uiso calc R 1
H H1C -0.0232 0.4166 0.4716 0.043 Uiso calc R 1
C C11 -0.1686(3) 0.34729(19) 0.4570(3) 0.0327(8) Uani d . 1
H H11A -0.2096 0.3660 0.3826 0.039 Uiso calc R 1
H H11B -0.2332 0.3319 0.5121 0.039 Uiso calc R 1
C C12 -0.0876(3) 0.27986(19) 0.4280(3) 0.0295(8) Uani d . 1
H H12A -0.0275 0.2949 0.3681 0.035 Uiso calc R 1
H H12B -0.1404 0.2405 0.3917 0.035 Uiso calc R 1
C C13 -0.0170(4) 0.24760(19) 0.5382(3) 0.0320(8) Uani d . 1
H H13B 0.0383 0.2862 0.5731 0.038 Uiso calc R 1
H H13A -0.0765 0.2338 0.5994 0.038 Uiso calc R 1
C C14 0.0597(3) 0.17887(19) 0.5067(3) 0.0281(7) Uani d . 1
H H14A 0.0044 0.1355 0.4954 0.034 Uiso calc R 1
H H14B 0.1007 0.1878 0.4305 0.034 Uiso calc R 1
N N12 0.1557(3) 0.16163(17) 0.6037(3) 0.0318(7) Uani d . 1
H H2C 0.2085 0.2006 0.6121 0.038 Uiso calc R 1
H H2B 0.1982 0.1203 0.5835 0.038 Uiso calc R 1
H H2A 0.1182 0.1537 0.6738 0.038 Uiso calc R 1
N N2 0.4686(3) 0.41834(16) 0.7493(2) 0.0266(6) Uani d . 1
H H21N 0.4078 0.4135 0.8024 0.040 Uiso calc R 1
H H22N 0.5338 0.4423 0.7848 0.040 Uiso calc R 1
H H23N 0.4927 0.3726 0.7250 0.040 Uiso calc R 1
C C21 0.4214(3) 0.46247(19) 0.6426(3) 0.0273(8) Uani d . 1
H H21A 0.3870 0.5102 0.6703 0.033 Uiso calc R 1
H H21B 0.3544 0.4345 0.6007 0.033 Uiso calc R 1
C C22 0.5242(3) 0.47814(19) 0.5552(3) 0.0254(7) Uani d . 1
H H22A 0.5598 0.4305 0.5289 0.030 Uiso calc R 1
H H22B 0.5905 0.5070 0.5967 0.030 Uiso calc R 1
V V1 0.36286(5) 0.10082(3) 0.36455(5) 0.01565(13) Uani d . 1
V V2 0.53309(5) 0.19025(3) 0.55474(5) 0.01906(14) Uani d . 1
V V3 0.72962(5) 0.05850(3) 0.56479(5) 0.01630(14) Uani d . 1
V V4 0.64286(5) 0.13046(3) 0.31686(5) 0.01787(14) Uani d . 1
V V5 0.44002(4) 0.03174(3) 0.62655(4) 0.01411(13) Uani d . 1
O O1 0.2327(2) 0.11477(12) 0.2889(2) 0.0239(5) Uani d . 1
O O2 0.5217(2) 0.27138(12) 0.6196(2) 0.0290(5) Uani d . 1
O O3 0.7176(2) 0.16510(12) 0.2047(2) 0.0262(5) Uani d . 1
O O4 0.36392(19) -0.01536(11) 0.73416(18) 0.0196(5) Uani d . 1
O O5 0.37977(19) 0.18462(11) 0.45940(19) 0.0186(4) Uani d . 1
O O6 0.67952(19) 0.15042(11) 0.62507(19) 0.0198(5) Uani d . 1
O O7 0.8610(2) 0.04247(12) 0.6377(2) 0.0244(5) Uani d . 1
O O8 0.47792(19) 0.12904(11) 0.25418(18) 0.0183(4) Uani d . 1
O O9 0.6160(2) 0.21218(11) 0.41241(19) 0.0205(5) Uani d . 1
O O10 0.30026(18) 0.04351(11) 0.50911(18) 0.0151(4) Uani d . 1
O O11 0.44187(19) 0.12421(11) 0.67032(18) 0.0188(4) Uani d . 1
O O12 0.77757(18) 0.09557(11) 0.41881(19) 0.0177(4) Uani d . 1
O O13 0.60929(18) 0.00838(11) 0.67872(18) 0.0159(4) Uani d . 1
O O14 0.53993(18) 0.06896(10) 0.46803(17) 0.0146(4) Uani d . 1
O O1W 0.8558(3) 0.55833(14) 0.5882(2) 0.0315(6) Uani d D 1
H H11W 0.867(4) 0.5405(19) 0.657(2) 0.047 Uiso d D 1
H H12W 0.813(3) 0.5979(15) 0.588(3) 0.047 Uiso d D 1
O O2W 0.7146(3) 0.68284(14) 0.6460(2) 0.0412(7) Uani d D 1
H H21W 0.749(4) 0.689(2) 0.715(2) 0.062 Uiso d D 1
H H22W 0.699(4) 0.7264(15) 0.616(3) 0.062 Uiso d D 1
O O3W 0.4579(3) 0.64908(14) 0.6780(2) 0.0354(6) Uani d D 1
H H31W 0.432(3) 0.6858(18) 0.636(4) 0.053 Uiso d D 1
H H32W 0.5354(17) 0.649(2) 0.682(4) 0.053 Uiso d D 1

loop_
_atom_site_aniso_label
_atom_site_aniso_U_11
_atom_site_aniso_U_22
_atom_site_aniso_U_33
_atom_site_aniso_U_12
_atom_site_aniso_U_13
_atom_site_aniso_U_23
N11 0.0359(17) 0.0251(15) 0.0259(15) 0.0057(12) 0.0011(13) 0.0005(12)
C11 0.0284(19) 0.0325(19) 0.036(2) 0.0034(15) -0.0105(16) -0.0014(15)
C12 0.033(2) 0.0269(18) 0.0282(19) -0.0003(15) -0.0059(15) -0.0050(14)
C13 0.038(2) 0.0302(19) 0.0275(19) 0.0110(15) 0.0031(16) -0.0033(15)
C14 0.0293(19) 0.0318(18) 0.0233(18) 0.0053(14) 0.0026(14) -0.0048(14)
N12 0.0272(16) 0.0346(17) 0.0339(17) 0.0089(12) 0.0051(13) -0.0012(13)
N2 0.0197(14) 0.0373(16) 0.0228(15) -0.0009(12) 0.0006(11) 0.0048(12)
C21 0.0221(17) 0.0331(19) 0.0269(18) 0.0007(14) 0.0019(14) 0.0116(14)
C22 0.0241(17) 0.0276(18) 0.0246(18) 0.0003(13) 0.0029(14) 0.0024(14)
V1 0.0137(3) 0.0161(3) 0.0170(3) 0.00222(19) -0.0011(2) 0.00265(19)
V2 0.0208(3) 0.0146(3) 0.0218(3) 0.0004(2) 0.0010(2) -0.0017(2)
V3 0.0134(3) 0.0175(3) 0.0178(3) -0.00080(19) -0.0021(2) 0.00123(19)
V4 0.0163(3) 0.0187(3) 0.0188(3) 0.0003(2) 0.0020(2) 0.0033(2)
V5 0.0139(3) 0.0150(3) 0.0134(3) 0.00147(18) 0.00043(19) -0.00092(18)
O1 0.0187(11) 0.0268(12) 0.0260(13) 0.0034(9) -0.0035(9) 0.0029(9)
O2 0.0351(14) 0.0176(11) 0.0343(14) -0.0003(10) 0.0015(11) -0.0074(10)
O3 0.0237(12) 0.0294(12) 0.0259(13) 0.0007(9) 0.0065(10) 0.0079(10)
O4 0.0192(11) 0.0239(11) 0.0158(11) 0.0009(9) 0.0029(9) 0.0014(9)
O5 0.0176(11) 0.0168(11) 0.0214(11) 0.0016(8) 0.0006(9) 0.0016(8)
O6 0.0207(11) 0.0172(11) 0.0213(12) -0.0023(8) -0.0021(9) -0.0025(8)
O7 0.0180(11) 0.0277(12) 0.0269(12) -0.0003(9) -0.0082(9) 0.0025(9)
O8 0.0177(11) 0.0209(11) 0.0161(11) 0.0017(8) 0.0003(8) 0.0047(8)
O9 0.0206(11) 0.0173(11) 0.0236(12) -0.0014(8) 0.0008(9) 0.0015(8)
O10 0.0124(10) 0.0168(10) 0.0160(10) 0.0019(8) -0.0001(8) 0.0006(8)
O11 0.0222(11) 0.0168(10) 0.0174(11) 0.0013(8) 0.0009(9) -0.0038(8)
O12 0.0134(10) 0.0184(11) 0.0215(11) -0.0009(8) 0.0019(8) 0.0011(8)
O13 0.0166(10) 0.0167(10) 0.0143(10) 0.0001(8) -0.0015(8) -0.0002(8)
O14 0.0135(10) 0.0141(10) 0.0160(10) 0.0011(8) -0.0009(8) 0.0002(8)
O1W 0.0436(16) 0.0306(14) 0.0204(13) 0.0098(11) 0.0004(11) 0.0018(10)
O2W 0.0540(18) 0.0337(15) 0.0348(16) 0.0158(13) -0.0115(13) 0.0020(12)
O3W 0.0418(16) 0.0315(14) 0.0330(15) 0.0028(12) 0.0020(12) 0.0072(11)

loop_
_atom_type_symbol
_atom_type_description
_atom_type_scat_dispersion_real
_atom_type_scat_dispersion_imag
_atom_type_scat_source
C C 0.0033 0.0016 'International Tables Vol C Tables 4.2.6.8 and 6.1.1.4'
H H 0.0000 0.0000 'International Tables Vol C Tables 4.2.6.8 and 6.1.1.4'
V V 0.3005 0.5294 'International Tables Vol C Tables 4.2.6.8 and 6.1.1.4'
O O 0.0106 0.0060 'International Tables Vol C Tables 4.2.6.8 and 6.1.1.4'
N N 0.0061 0.0033 'International Tables Vol C Tables 4.2.6.8 and 6.1.1.4'

loop_
_geom_angle_atom_site_label_1
_geom_angle_atom_site_label_2
_geom_angle_atom_site_label_3
_geom_angle_site_symmetry_1
_geom_angle_site_symmetry_3
_geom_angle
C11 N11 H1A . . 109.5
C11 N11 H1B . . 109.5
H1A N11 H1B . . 109.5
C11 N11 H1C . . 109.5
H1A N11 H1C . . 109.5
H1B N11 H1C . . 109.5
N11 C11 C12 . . 110.7(3)
N11 C11 H11A . . 109.5
C12 C11 H11A . . 109.5
N11 C11 H11B . . 109.5
C12 C11 H11B . . 109.5
H11A C11 H11B . . 108.1
C11 C12 C13 . . 113.6(3)
C11 C12 H12A . . 108.9
C13 C12 H12A . . 108.9
C11 C12 H12B . . 108.9
C13 C12 H12B . . 108.9
H12A C12 H12B . . 107.7
C14 C13 C12 . . 112.2(3)
C14 C13 H13B . . 109.2
C12 C13 H13B . . 109.2
C14 C13 H13A . . 109.2
C12 C13 H13A . . 109.2
H13B C13 H13A . . 107.9
N12 C14 C13 . . 111.5(3)
N12 C14 H14A . . 109.3
C13 C14 H14A . . 109.3
N12 C14 H14B . . 109.3
C13 C14 H14B . . 109.3
H14A C14 H14B . . 108.0
C14 N12 H2C . . 109.5
C14 N12 H2B . . 109.5
H2C N12 H2B . . 109.5
C14 N12 H2A . . 109.5
H2C N12 H2A . . 109.5
H2B N12 H2A . . 109.5
C21 N2 H21N . . 109.5
C21 N2 H22N . . 109.5
H21N N2 H22N . . 109.5
C21 N2 H23N . . 109.5
H21N N2 H23N . . 109.5
H22N N2 H23N . . 109.5
N2 C21 C22 . . 111.5(3)
N2 C21 H21A . . 109.3
C22 C21 H21A . . 109.3
N2 C21 H21B . . 109.3
C22 C21 H21B . . 109.3
H21A C21 H21B . . 108.0
C21 C22 C22 . 3_666 111.6(3)
C21 C22 H22A . . 109.3
C22 C22 H22A 3_666 . 109.3
C21 C22 H22B . . 109.3
C22 C22 H22B 3_666 . 109.3
H22A C22 H22B . . 108.0
O1 V1 O5 . . 103.74(10)
O1 V1 O8 . . 101.72(10)
O5 V1 O8 . . 95.91(9)
O1 V1 O13 . 3_656 99.01(10)
O5 V1 O13 . 3_656 154.84(9)
O8 V1 O13 . 3_656 89.80(9)
O1 V1 O10 . . 100.34(10)
O5 V1 O10 . . 89.22(9)
O8 V1 O10 . . 155.43(9)
O13 V1 O10 3_656 . 76.13(8)
O1 V1 O14 . . 174.25(9)
O5 V1 O14 . . 81.32(8)
O8 V1 O14 . . 80.26(8)
O13 V1 O14 3_656 . 75.53(7)
O10 V1 O14 . . 76.79(7)
O1 V1 V3 . 3_656 89.53(8)
O5 V1 V3 . 3_656 128.65(7)
O8 V1 V3 . 3_656 130.08(7)
O13 V1 V3 3_656 3_656 40.28(6)
O10 V1 V3 . 3_656 39.42(6)
O14 V1 V3 . 3_656 85.11(5)
O1 V1 V4 . . 134.89(8)
O5 V1 V4 . . 83.25(7)
O8 V1 V4 . . 33.44(6)
O13 V1 V4 3_656 . 88.32(6)
O10 V1 V4 . . 124.52(6)
O14 V1 V4 . . 47.73(5)
V3 V1 V4 3_656 . 121.00(2)
O2 V2 O6 . . 103.25(11)
O2 V2 O9 . . 103.41(11)
O6 V2 O9 . . 90.59(9)
O2 V2 O5 . . 102.27(11)
O6 V2 O5 . . 153.96(9)
O9 V2 O5 . . 88.49(9)
O2 V2 O11 . . 101.11(10)
O6 V2 O11 . . 86.34(9)
O9 V2 O11 . . 155.34(9)
O5 V2 O11 . . 83.76(9)
O2 V2 O14 . . 176.41(10)
O6 V2 O14 . . 77.59(8)
O9 V2 O14 . . 80.03(8)
O5 V2 O14 . . 76.63(8)
O11 V2 O14 . . 75.41(7)
O2 V2 V5 . . 131.81(9)
O6 V2 V5 . . 79.82(6)
O9 V2 V5 . . 124.76(7)
O5 V2 V5 . . 79.40(6)
O11 V2 V5 . . 30.71(6)
O14 V2 V5 . . 44.73(5)
O2 V2 V4 . . 135.82(9)
O6 V2 V4 . . 83.31(7)
O9 V2 V4 . . 32.41(6)
O5 V2 V4 . . 82.05(6)
O11 V2 V4 . . 123.01(6)
O14 V2 V4 . . 47.63(5)
V5 V2 V4 . . 92.353(18)
O7 V3 O12 . . 103.53(10)
O7 V3 O6 . . 103.55(10)
O12 V3 O6 . . 95.37(9)
O7 V3 O10 . 3_656 99.59(10)
O12 V3 O10 . 3_656 90.71(9)
O6 V3 O10 . 3_656 153.92(9)
O7 V3 O13 . . 100.05(10)
O12 V3 O13 . . 154.65(9)
O6 V3 O13 . . 87.99(9)
O10 V3 O13 3_656 . 76.20(8)
O7 V3 O14 . . 174.19(9)
O12 V3 O14 . . 80.30(8)
O6 V3 O14 . . 80.23(8)
O10 V3 O14 3_656 . 75.84(7)
O13 V3 O14 . . 75.51(7)
O7 V3 V1 . 3_656 89.70(8)
O12 V3 V1 . 3_656 130.58(7)
O6 V3 V1 . 3_656 127.87(7)
O10 V3 V1 3_656 3_656 39.89(6)
O13 V3 V1 . 3_656 39.89(6)
O14 V3 V1 . 3_656 84.49(5)
O7 V3 V4 . . 136.97(8)
O12 V3 V4 . . 33.72(6)
O6 V3 V4 . . 82.72(7)
O10 V3 V4 3_656 . 88.55(6)
O13 V3 V4 . . 122.85(6)
O14 V3 V4 . . 47.34(5)
V1 V3 V4 3_656 . 120.23(2)
O3 V4 O9 . . 103.45(11)
O3 V4 O8 . . 102.06(10)
O9 V4 O8 . . 93.31(9)
O3 V4 O12 . . 100.93(10)
O9 V4 O12 . . 92.81(9)
O8 V4 O12 . . 154.09(9)
O3 V4 O4 . 3_656 100.14(10)
O9 V4 O4 . 3_656 156.39(9)
O8 V4 O4 . 3_656 82.31(8)
O12 V4 O4 . 3_656 82.04(8)
O3 V4 O14 . . 174.06(10)
O9 V4 O14 . . 82.46(8)
O8 V4 O14 . . 77.97(8)
O12 V4 O14 . . 77.93(8)
O4 V4 O14 3_656 . 73.94(7)
O3 V4 V5 . 3_656 131.55(8)
O9 V4 V5 . 3_656 124.99(7)
O8 V4 V5 . 3_656 77.74(6)
O12 V4 V5 . 3_656 78.14(6)
O4 V4 V5 3_656 3_656 31.41(6)
O14 V4 V5 . 3_656 42.53(5)
O3 V4 V2 . . 136.87(8)
O9 V4 V2 . . 33.43(7)
O8 V4 V2 . . 86.31(7)
O12 V4 V2 . . 85.05(6)
O4 V4 V2 3_656 . 122.96(6)
O14 V4 V2 . . 49.03(5)
V5 V4 V2 3_656 . 91.565(18)
O3 V4 V1 . . 134.45(8)
O9 V4 V1 . . 82.15(7)
O8 V4 V1 . . 32.60(6)
O12 V4 V1 . . 124.17(6)
O4 V4 V1 3_656 . 81.82(6)
O14 V4 V1 . . 46.25(5)
V5 V4 V1 3_656 . 61.387(16)
V2 V4 V1 . . 61.138(16)
O3 V4 V3 . . 133.08(8)
O9 V4 V3 . . 82.37(7)
O8 V4 V3 . . 124.31(6)
O12 V4 V3 . . 32.29(6)
O4 V4 V3 3_656 . 81.10(6)
O14 V4 V3 . . 46.36(5)
V5 V4 V3 3_656 . 61.368(16)
V2 V4 V3 . . 60.647(16)
V1 V4 V3 . . 92.385(19)
O4 V5 O11 . . 106.13(10)
O4 V5 O13 . . 99.02(9)
O11 V5 O13 . . 96.92(9)
O4 V5 O10 . . 98.12(9)
O11 V5 O10 . . 94.90(9)
O13 V5 O10 . . 155.56(9)
O4 V5 O14 . 3_656 89.35(9)
O11 V5 O14 . 3_656 164.47(9)
O13 V5 O14 . 3_656 81.52(8)
O10 V5 O14 . 3_656 81.38(8)
O4 V5 O14 . . 167.59(9)
O11 V5 O14 . . 86.27(9)
O13 V5 O14 . . 79.71(8)
O10 V5 O14 . . 79.81(8)
O14 V5 O14 3_656 . 78.24(8)
O4 V5 V4 . 3_656 40.92(7)
O11 V5 V4 . 3_656 147.04(7)
O13 V5 V4 . 3_656 90.78(6)
O10 V5 V4 . 3_656 90.83(6)
O14 V5 V4 3_656 3_656 48.43(5)
O14 V5 V4 . 3_656 126.68(5)
O4 V5 V2 . . 143.01(7)
O11 V5 V2 . . 36.89(7)
O13 V5 V2 . . 87.90(6)
O10 V5 V2 . . 88.83(6)
O14 V5 V2 3_656 . 127.64(6)
O14 V5 V2 . . 49.40(5)
V4 V5 V2 3_656 . 176.05(2)
V5 O4 V4 . 3_656 107.67(10)
V1 O5 V2 . . 114.96(10)
V3 O6 V2 . . 115.83(11)
V1 O8 V4 . . 113.96(11)
V4 O9 V2 . . 114.16(11)
V5 O10 V3 . 3_656 106.27(9)
V5 O10 V1 . . 107.93(9)
V3 O10 V1 3_656 . 100.69(9)
V5 O11 V2 . . 112.40(11)
V3 O12 V4 . . 113.98(10)
V5 O13 V1 . 3_656 106.31(9)
V5 O13 V3 . . 109.36(9)
V1 O13 V3 3_656 . 99.84(9)
V5 O14 V5 3_656 . 101.76(8)
V5 O14 V1 3_656 . 93.52(8)
V5 O14 V1 . . 93.07(7)
V5 O14 V3 3_656 . 93.37(7)
V5 O14 V3 . . 93.16(7)
V1 O14 V3 . . 169.59(9)
V5 O14 V4 3_656 . 89.03(7)
V5 O14 V4 . . 169.21(9)
V1 O14 V4 . . 86.02(7)
V3 O14 V4 . . 86.30(7)
V5 O14 V2 3_656 . 172.36(10)
V5 O14 V2 . . 85.87(7)
V1 O14 V2 . . 86.49(6)
V3 O14 V2 . . 85.65(7)
V4 O14 V2 . . 83.34(6)
H11W O1W H12W . . 112(3)
H21W O2W H22W . . 108(3)
H31W O3W H32W . . 110(3)

loop_
_geom_bond_atom_site_label_1
_geom_bond_atom_site_label_2
_geom_bond_site_symmetry_2
_geom_bond_distance
_geom_bond_publ_flag
N11 C11 . 1.490(4) ?
N11 H1A . 0.8900 ?
N11 H1B . 0.8900 ?
N11 H1C . 0.8900 ?
C11 C12 . 1.509(5) ?
C11 H11A . 0.9700 ?
C11 H11B . 0.9700 ?
C12 C13 . 1.511(5) ?
C12 H12A . 0.9700 ?
C12 H12B . 0.9700 ?
C13 C14 . 1.508(4) ?
C13 H13B . 0.9700 ?
C13 H13A . 0.9700 ?
C14 N12 . 1.480(4) ?
C14 H14A . 0.9700 ?
C14 H14B . 0.9700 ?
N12 H2C . 0.8900 ?
N12 H2B . 0.8900 ?
N12 H2A . 0.8900 ?
N2 C21 . 1.478(4) ?
N2 H21N . 0.8900 ?
N2 H22N . 0.8900 ?
N2 H23N . 0.8900 ?
C21 C22 . 1.507(4) ?
C21 H21A . 0.9700 ?
C21 H21B . 0.9700 ?
C22 C22 3_666 1.510(6) ?
C22 H22A . 0.9700 ?
C22 H22B . 0.9700 ?
V1 O1 . 1.609(2) y
V1 O5 . 1.812(2) y
V1 O8 . 1.822(2) y
V1 O10 . 2.013(2) y
V1 O13 3_656 2.0080(19) y
V1 O14 . 2.2377(19) y
V2 O2 . 1.604(2) y
V2 O5 . 1.910(2) y
V2 O6 . 1.853(2) y
V2 O9 . 1.861(2) y
V2 O11 . 1.998(2) y
V2 O14 . 2.3429(19) y
V3 O6 . 1.837(2) y
V3 O7 . 1.611(2) y
V3 O10 3_656 1.9939(19) y
V3 O12 . 1.819(2) y
V3 O13 . 2.024(2) y
V3 O14 . 2.2558(19) y
V4 O3 . 1.609(2) y
V4 O4 3_656 2.106(2) y
V4 O8 . 1.864(2) y
V4 O9 . 1.810(2) y
V4 O12 . 1.890(2) y
V4 O14 . 2.292(2) y
V5 O4 . 1.675(2) y
V5 O10 . 1.944(2) y
V5 O11 . 1.6998(19) y
V5 O13 . 1.917(2) y
V5 O14 . 2.171(2) y
V5 O14 3_656 2.0713(19) y
O1W H11W . 0.826(18) ?
O1W H12W . 0.832(18) ?
O2W H21W . 0.838(18) ?
O2W H22W . 0.852(18) ?
O3W H31W . 0.837(18) ?
O3W H32W . 0.826(18) ?

loop_
_geom_hbond_atom_site_label_D
_geom_hbond_atom_site_label_H
_geom_hbond_atom_site_label_A
_geom_hbond_site_symmetry_A
_geom_hbond_distance_DH
_geom_hbond_distance_HA
_geom_hbond_distance_DA
_geom_hbond_angle_DHA
_geom_hbond_publ_flag
N11 H1A O8 4_566 0.89 1.89 2.785(3) 177.9 y
N11 H1B O1W 1_455 0.89 2.05 2.817(4) 144.3 y
N11 H1C O1W 3_666 0.89 1.97 2.845(4) 167.0 y
N12 H2A O3W 2_546 0.89 1.84 2.729(4) 173.4 y
N12 H2B O10 . 0.89 1.93 2.810(3) 167.5 y
N12 H2C O3 4_566 0.89 2.58 3.308(4) 139.9 y
N12 H2C O5 . 0.89 2.54 2.938(4) 108.2 y
N2 H21N O12 4_566 0.89 1.92 2.815(3) 179.1 y
N2 H22N O1 4_666 0.89 2.34 2.890(3) 119.6 y
N2 H22N O7 2_656 0.89 2.24 3.076(3) 155.7 y
N2 H23N O2 . 0.89 2.15 3.019(4) 163.7 y
O1W H11W O13 2_656 0.826(18) 1.893(19) 2.716(3) 175(4) y
O1W H12W O2W . 0.832(18) 1.95(2) 2.748(3) 161(3) y
O2W H21W O6 2_656 0.838(18) 2.01(2) 2.774(3) 152(4) y
O2W H22W O5 3_666 0.852(18) 1.95(2) 2.780(3) 165(4) y
O3W H31W O9 3_666 0.837(18) 1.94(2) 2.744(3) 162(4) y
O3W H32W O2W . 0.826(18) 2.05(2) 2.833(4) 157(4) y
C13 H13B O3 4_566 0.97 2.50 3.409(4) 155.2 n
C13 H13B O8 4_566 0.97 2.58 3.217(4) 123.0 n
C14 H14B O1 . 0.97 2.49 3.270(4) 137.3 n
C21 H21A O3W . 0.97 2.56 3.335(4) 136.4 n
C21 H21B O3 4_566 0.97 2.57 3.216(4) 123.8 n
